data_2207737
loop_
_publ_author_name
'K. Palani'
'M. N. Ponnuswamy'
'A. R. Suresh Babu'
'R. Raghunathan'
'K. Ravikumar'

_publ_section_title
4'-(4-Methylbenzoyl)-1'-methyldispiro[indole-3(2<i>H</i>),2'-pyrrolidine-3',3''(2''<i>H</i>)-indole]-2,2''-dione
_journal_coeditor_code CI6685
_journal_issue 1
_journal_name_full 'Acta Crystallographica Section E'
_journal_page_first o52
_journal_page_last o54
_journal_paper_doi 10.1107/S1600536805039565
_journal_volume 62
_journal_year 2006
_chemical_formula_iupac 'C27 H23 N3 O3'
_chemical_formula_moiety 'C27 H23 N3 O3'
_chemical_formula_sum 'C27 H23 N3 O3'
_chemical_formula_weight 437.48
_chemical_name_systematic
;
4'-(4-Methylbenzoyl)-1'-methyldispiro[indole-3(2H),2'-pyrrolidine-
3',3''(2''H)-indole]-2,2''-dione
;
_space_group_IT_number 2
_symmetry_cell_setting triclinic
_symmetry_space_group_name_Hall '-P 1'
_symmetry_space_group_name_H-M 'P -1'
_atom_sites_solution_hydrogens geom
_atom_sites_solution_primary direct
_atom_sites_solution_secondary difmap
_audit_creation_method SHELXL-97
_cell_angle_alpha 105.047(2)
_cell_angle_beta 94.850(2)
_cell_angle_gamma 100.087(2)
_cell_formula_units_Z 2
_cell_length_a 9.6158(10)
_cell_length_b 10.3812(11)
_cell_length_c 11.7099(12)
_cell_measurement_reflns_used 4387
_cell_measurement_temperature 293(2)
_cell_measurement_theta_max 28.00
_cell_measurement_theta_min 2.50
_cell_volume 1101.0(2)
_computing_cell_refinement SAINT
_computing_data_collection 'SMART (Bruker, 2001)'
_computing_data_reduction 'SAINT (Bruker, 2001)'
_computing_molecular_graphics 'ZORTEP (Zsolnai, 1997)'
_computing_publication_material 'PLATON (Spek, 2003)'
_computing_structure_refinement 'SHELXL97 (Sheldrick, 1997)'
_computing_structure_solution 'SHELXS97 (Sheldrick, 1997)'
_diffrn_ambient_temperature 293(2)
_diffrn_measured_fraction_theta_full 0.987
_diffrn_measured_fraction_theta_max 0.924
_diffrn_measurement_device_type
;
Bruker SMART CCD area-detector
;
_diffrn_measurement_method \w
_diffrn_radiation_monochromator graphite
_diffrn_radiation_source 'fine-focus sealed tube'
_diffrn_radiation_type MoK\a
_diffrn_radiation_wavelength 0.71073
_diffrn_reflns_av_R_equivalents 0.0203
_diffrn_reflns_av_sigmaI/netI 0.0363
_diffrn_reflns_limit_h_max 9
_diffrn_reflns_limit_h_min -12
_diffrn_reflns_limit_k_max 13
_diffrn_reflns_limit_k_min -13
_diffrn_reflns_limit_l_max 13
_diffrn_reflns_limit_l_min -15
_diffrn_reflns_number 7012
_diffrn_reflns_theta_full 25.00
_diffrn_reflns_theta_max 28.00
_diffrn_reflns_theta_min 1.82
_diffrn_standards_number 0
_exptl_absorpt_coefficient_mu 0.087
_exptl_absorpt_correction_type none
_exptl_crystal_colour colourless
_exptl_crystal_density_diffrn 1.320
_exptl_crystal_density_method 'not measured'
_exptl_crystal_description Block
_exptl_crystal_F_000 460
_exptl_crystal_size_max 0.20
_exptl_crystal_size_mid 0.19
_exptl_crystal_size_min 0.19
_refine_diff_density_max 0.240
_refine_diff_density_min -0.147
_refine_ls_extinction_method none
_refine_ls_goodness_of_fit_ref 1.008
_refine_ls_hydrogen_treatment mixed
_refine_ls_matrix_type full
_refine_ls_number_parameters 379
_refine_ls_number_reflns 4904
_refine_ls_number_restraints 0
_refine_ls_restrained_S_all 1.008
_refine_ls_R_factor_all 0.0667
_refine_ls_R_factor_gt 0.0507
_refine_ls_shift/su_max 0.001
_refine_ls_shift/su_mean 0.000
_refine_ls_structure_factor_coef Fsqd
_refine_ls_weighting_details 'calc w=1/[\s^2^(Fo^2^)+(0.0665P)^2^+0.1767P] where P=(Fo^2^+2Fc^2^)/3'
_refine_ls_weighting_scheme calc
_refine_ls_wR_factor_gt 0.1239
_refine_ls_wR_factor_ref 0.1351
_reflns_number_gt 3781
_reflns_number_total 4904
_reflns_threshold_expression I>2\s(I)
_cod_data_source_file ci6685.cif
_cod_data_source_block I
_cod_depositor_comments
;
The following automatic conversions were performed:
'_symmetry_cell_setting' value 'Triclinic' changed to 'triclinic'
according to '/home/saulius/struct/CIF-dictionaries/cif_core.dic'
dictionary named 'cif_core.dic' version 2.4.1 from 2010-06-29.

Automatic conversion script
Id: cif_fix_enum 1527 2010-12-29 10:47:43Z saulius 

The following automatic conversions were performed:

'_symmetry_cell_setting' value 'Triclinic' changed to 'triclinic'
according to /home/saulius/struct/CIF-dictionaries/cif_core.dic
dictionary named 'cif_core.dic' version 2.4.1 from 2010-06-29.

Automatic conversion script
Id: cif_fix_values 1715 2011-07-08 13:25:40Z adriana 
;
_cod_database_code 2207737

loop_
_symmetry_equiv_pos_as_xyz
'x, y, z'
'-x, -y, -z'

loop_
_atom_site_label
_atom_site_fract_x
_atom_site_fract_y
_atom_site_fract_z
_atom_site_U_iso_or_equiv
_atom_site_adp_type
_atom_site_calc_flag
_atom_site_refinement_flags
_atom_site_occupancy
_atom_site_type_symbol
N1 0.63714(16) 0.30668(15) 0.15789(13) 0.0525(4) Uani d . 1 N
N2 0.83133(18) 0.41969(17) -0.04095(14) 0.0583(4) Uani d . 1 N
N3 1.03679(16) 0.13138(15) 0.13756(12) 0.0487(3) Uani d . 1 N
O1 0.86853(17) 0.54478(13) 0.15471(12) 0.0702(4) Uani d . 1 O
O2 1.09286(13) 0.35499(13) 0.13967(11) 0.0584(3) Uani d . 1 O
O3 0.78470(16) 0.27544(17) 0.47132(13) 0.0776(4) Uani d . 1 O
C1 0.5279(3) 0.3641(3) 0.1064(2) 0.0726(6) Uani d . 1 C
C2 0.76198(18) 0.29728(16) 0.09513(14) 0.0446(4) Uani d . 1 C
C3 0.83034(19) 0.43747(17) 0.07745(16) 0.0516(4) Uani d . 1 C
C4 0.7751(2) 0.2300(2) -0.22793(17) 0.0637(5) Uani d . 1 C
C5 0.7237(2) 0.0922(3) -0.27417(18) 0.0678(6) Uani d . 1 C
C6 0.6779(2) 0.0114(2) -0.20231(18) 0.0609(5) Uani d . 1 C
C7 0.68232(18) 0.06838(18) -0.07988(16) 0.0508(4) Uani d . 1 C
C8 0.73532(17) 0.20610(16) -0.03155(14) 0.0443(4) Uani d . 1 C
C9 0.78111(18) 0.28463(18) -0.10642(15) 0.0499(4) Uani d . 1 C
C10 0.85935(17) 0.25423(15) 0.18593(13) 0.0425(4) Uani d . 1 C
C11 1.01119(18) 0.25840(17) 0.15321(13) 0.0443(4) Uani d . 1 C
C12 0.9085(2) -0.09739(18) 0.14537(16) 0.0557(5) Uani d . 1 C
C13 0.7809(2) -0.16624(19) 0.16469(17) 0.0608(5) Uani d . 1 C
C14 0.6713(2) -0.1001(2) 0.19527(17) 0.0598(5) Uani d . 1 C
C15 0.6871(2) 0.03768(19) 0.20708(16) 0.0521(4) Uani d . 1 C
C16 0.81234(17) 0.10775(15) 0.18481(13) 0.0418(3) Uani d . 1 C
C17 0.92243(18) 0.04011(16) 0.15553(13) 0.0432(4) Uani d . 1 C
C18 0.8434(2) 0.35721(18) 0.30517(14) 0.0509(4) Uani d . 1 C
C19 0.8766(2) 0.30602(18) 0.41338(15) 0.0538(4) Uani d . 1 C
C20 1.0254(2) 0.29234(17) 0.44430(13) 0.0505(4) Uani d . 1 C
C21 1.0476(2) 0.1983(2) 0.50597(17) 0.0614(5) Uani d . 1 C
C23 1.3006(2) 0.2573(2) 0.50769(17) 0.0689(6) Uani d . 1 C
C22 1.1831(2) 0.1810(2) 0.53583(18) 0.0687(6) Uani d . 1 C
C24 1.2784(3) 0.3513(2) 0.44792(18) 0.0700(6) Uani d . 1 C
C25 1.1430(2) 0.3690(2) 0.41587(16) 0.0602(5) Uani d . 1 C
C26 0.6905(2) 0.3781(2) 0.28429(17) 0.0645(5) Uani d . 1 C
C27 1.4487(3) 0.2386(4) 0.5434(3) 0.1076(10) Uani d . 1 C
H27A 1.5101 0.2613 0.4880 0.161 Uiso calc R 1 H
H27B 1.4451 0.1454 0.5429 0.161 Uiso calc R 1 H
H27C 1.4850 0.2971 0.6222 0.161 Uiso calc R 1 H
H1A 0.558(3) 0.466(3) 0.115(2) 0.101(8) Uiso d . 1 H
H1B 0.496(3) 0.314(2) 0.022(2) 0.092(8) Uiso d . 1 H
H1C 0.444(3) 0.355(2) 0.148(2) 0.093(8) Uiso d . 1 H
H2 0.867(2) 0.489(2) -0.069(2) 0.075(6) Uiso d . 1 H
H3 1.118(2) 0.1129(19) 0.1193(17) 0.060(5) Uiso d . 1 H
H4 0.805(2) 0.288(2) -0.276(2) 0.079(7) Uiso d . 1 H
H5 0.719(2) 0.051(2) -0.357(2) 0.076(6) Uiso d . 1 H
H6 0.640(2) -0.088(2) -0.2360(18) 0.065(6) Uiso d . 1 H
H7 0.6460(19) 0.0110(19) -0.0310(17) 0.057(5) Uiso d . 1 H
H12 0.987(2) -0.1400(19) 0.1281(16) 0.059(5) Uiso d . 1 H
H13 0.767(2) -0.263(2) 0.1568(18) 0.068(6) Uiso d . 1 H
H14 0.581(2) -0.153(2) 0.2070(18) 0.069(6) Uiso d . 1 H
H15 0.612(2) 0.082(2) 0.2263(17) 0.064(6) Uiso d . 1 H
H18 0.9127(19) 0.4418(19) 0.3147(15) 0.050(5) Uiso d . 1 H
H21 0.966(2) 0.150(2) 0.5313(18) 0.065(6) Uiso d . 1 H
H22 1.195(2) 0.116(2) 0.577(2) 0.078(6) Uiso d . 1 H
H24 1.355(2) 0.404(2) 0.426(2) 0.079(7) Uiso d . 1 H
H25 1.133(2) 0.438(2) 0.3731(18) 0.063(5) Uiso d . 1 H
H26A 0.690(2) 0.479(2) 0.3017(19) 0.077(6) Uiso d . 1 H
H26B 0.625(2) 0.338(2) 0.3344(19) 0.069(6) Uiso d . 1 H

loop_
_atom_site_aniso_label
_atom_site_aniso_U_11
_atom_site_aniso_U_22
_atom_site_aniso_U_33
_atom_site_aniso_U_12
_atom_site_aniso_U_13
_atom_site_aniso_U_23
N1 0.0574(9) 0.0592(9) 0.0501(8) 0.0330(7) 0.0130(7) 0.0155(6)
N2 0.0694(10) 0.0561(9) 0.0554(9) 0.0133(8) 0.0046(7) 0.0269(7)
N3 0.0477(8) 0.0572(9) 0.0493(8) 0.0255(7) 0.0137(6) 0.0169(6)
O1 0.1022(11) 0.0426(7) 0.0655(8) 0.0228(7) -0.0002(8) 0.0130(6)
O2 0.0579(8) 0.0621(8) 0.0599(8) 0.0093(6) 0.0085(6) 0.0273(6)
O3 0.0756(10) 0.1171(13) 0.0607(8) 0.0405(9) 0.0270(7) 0.0416(8)
C1 0.0710(14) 0.0875(17) 0.0698(14) 0.0476(13) 0.0084(12) 0.0201(12)
C2 0.0516(9) 0.0429(8) 0.0440(8) 0.0209(7) 0.0063(7) 0.0131(6)
C3 0.0604(11) 0.0457(9) 0.0539(10) 0.0217(8) 0.0016(8) 0.0175(8)
C4 0.0583(11) 0.0898(15) 0.0473(10) 0.0195(10) 0.0087(9) 0.0233(10)
C5 0.0575(12) 0.0956(17) 0.0433(10) 0.0208(11) 0.0061(9) 0.0037(10)
C6 0.0481(10) 0.0655(12) 0.0586(11) 0.0175(9) 0.0008(8) -0.0027(9)
C7 0.0459(9) 0.0541(10) 0.0522(10) 0.0180(8) 0.0053(7) 0.0097(8)
C8 0.0405(8) 0.0511(9) 0.0440(8) 0.0192(7) 0.0044(6) 0.0120(7)
C9 0.0460(9) 0.0612(11) 0.0468(9) 0.0183(8) 0.0042(7) 0.0183(8)
C10 0.0514(9) 0.0428(8) 0.0377(8) 0.0193(7) 0.0075(7) 0.0119(6)
C11 0.0492(9) 0.0516(9) 0.0350(8) 0.0153(7) 0.0034(7) 0.0149(7)
C12 0.0704(12) 0.0514(10) 0.0520(10) 0.0329(9) 0.0072(9) 0.0131(8)
C13 0.0817(14) 0.0422(10) 0.0614(11) 0.0170(9) 0.0019(10) 0.0190(8)
C14 0.0639(12) 0.0572(11) 0.0636(11) 0.0114(9) 0.0065(9) 0.0277(9)
C15 0.0519(10) 0.0558(10) 0.0579(10) 0.0206(8) 0.0138(8) 0.0237(8)
C16 0.0508(9) 0.0426(8) 0.0364(7) 0.0195(7) 0.0071(6) 0.0118(6)
C17 0.0514(9) 0.0469(9) 0.0358(7) 0.0207(7) 0.0060(6) 0.0124(6)
C18 0.0678(11) 0.0472(10) 0.0409(8) 0.0258(9) 0.0095(8) 0.0082(7)
C19 0.0703(12) 0.0542(10) 0.0396(8) 0.0228(9) 0.0121(8) 0.0096(7)
C20 0.0644(11) 0.0539(10) 0.0321(8) 0.0156(8) 0.0053(7) 0.0082(7)
C21 0.0658(12) 0.0723(13) 0.0539(11) 0.0182(10) 0.0120(9) 0.0272(9)
C23 0.0637(12) 0.0968(16) 0.0417(10) 0.0176(11) -0.0003(9) 0.0133(10)
C22 0.0725(14) 0.0878(15) 0.0567(11) 0.0278(11) 0.0061(10) 0.0327(11)
C24 0.0646(13) 0.0875(15) 0.0469(10) -0.0053(11) -0.0007(9) 0.0164(10)
C25 0.0740(13) 0.0593(11) 0.0410(9) 0.0043(9) -0.0022(9) 0.0126(8)
C26 0.0797(14) 0.0737(13) 0.0513(10) 0.0476(11) 0.0161(10) 0.0137(9)
C27 0.0696(16) 0.173(3) 0.0881(18) 0.0309(17) 0.0008(13) 0.0486(19)

loop_
_atom_type_symbol
_atom_type_description
_atom_type_scat_dispersion_real
_atom_type_scat_dispersion_imag
_atom_type_scat_source
C C 0.0033 0.0016 'International Tables Vol C Tables 4.2.6.8 and 6.1.1.4'
H H 0.0000 0.0000 'International Tables Vol C Tables 4.2.6.8 and 6.1.1.4'
N N 0.0061 0.0033 'International Tables Vol C Tables 4.2.6.8 and 6.1.1.4'
O O 0.0106 0.0060 'International Tables Vol C Tables 4.2.6.8 and 6.1.1.4'

loop_
_geom_angle_atom_site_label_1
_geom_angle_atom_site_label_2
_geom_angle_atom_site_label_3
_geom_angle
_geom_angle_publ_flag
C1 N1 C2 115.72(15) y
C1 N1 C26 113.69(15) yes
C2 N1 C26 106.97(14) yes
C3 N2 C9 112.11(15) ?
C3 N2 H2 121.0(14) ?
C9 N2 H2 126.7(14) ?
C11 N3 C17 112.96(14) ?
C11 N3 H3 121.2(13) ?
C17 N3 H3 125.8(13) ?
N1 C1 H1A 113.9(15) ?
N1 C1 H1B 111.0(14) ?
H1A C1 H1B 110(2) ?
N1 C1 H1C 109.5(15) ?
H1A C1 H1C 105(2) ?
H1B C1 H1C 107(2) ?
N1 C2 C8 116.46(14) ?
N1 C2 C10 99.79(12) y
C8 C2 C10 115.90(12) yes
N1 C2 C3 111.53(12) ?
C8 C2 C3 101.67(13) ?
C10 C2 C3 111.97(13) ?
O1 C3 N2 125.84(17) ?
O1 C3 C2 126.54(16) ?
N2 C3 C2 107.50(15) ?
C5 C4 C9 117.5(2) ?
C5 C4 H4 122.7(14) ?
C9 C4 H4 119.8(14) ?
C4 C5 C6 121.42(19) ?
C4 C5 H5 119.8(13) ?
C6 C5 H5 118.8(13) ?
C5 C6 C7 120.44(19) ?
C5 C6 H6 121.2(12) ?
C7 C6 H6 118.3(12) ?
C8 C7 C6 119.00(18) ?
C8 C7 H7 121.4(11) ?
C6 C7 H7 119.5(11) ?
C7 C8 C9 119.10(16) ?
C7 C8 C2 132.56(15) ?
C9 C8 C2 108.29(14) ?
C4 C9 N2 127.20(17) ?
C4 C9 C8 122.51(18) ?
N2 C9 C8 110.29(15) ?
C16 C10 C11 102.30(12) ?
C16 C10 C2 112.98(13) ?
C11 C10 C2 111.81(12) ?
C16 C10 C18 113.14(13) ?
C11 C10 C18 116.54(14) y
C2 C10 C18 100.56(12) y
O2 C11 N3 125.46(16) ?
O2 C11 C10 127.45(15) ?
N3 C11 C10 107.05(14) ?
C13 C12 C17 117.79(17) ?
C13 C12 H12 122.5(11) ?
C17 C12 H12 119.7(11) ?
C12 C13 C14 121.24(17) ?
C12 C13 H13 120.0(12) ?
C14 C13 H13 118.8(12) ?
C13 C14 C15 120.50(19) ?
C13 C14 H14 118.9(12) ?
C15 C14 H14 120.5(12) ?
C16 C15 C14 119.23(17) ?
C16 C15 H15 120.1(12) ?
C14 C15 H15 120.6(12) ?
C15 C16 C17 119.55(15) ?
C15 C16 C10 131.74(14) ?
C17 C16 C10 108.71(14) ?
C12 C17 C16 121.64(17) ?
C12 C17 N3 129.36(15) ?
C16 C17 N3 108.98(14) ?
C19 C18 C26 114.89(16) ?
C19 C18 C10 112.14(13) ?
C26 C18 C10 103.46(14) ?
C19 C18 H18 107.4(10) ?
C26 C18 H18 111.0(10) ?
C10 C18 H18 107.7(10) ?
O3 C19 C20 120.72(16) ?
O3 C19 C18 121.26(17) ?
C20 C19 C18 118.01(15) ?
C25 C20 C21 118.26(18) ?
C25 C20 C19 123.46(16) ?
C21 C20 C19 118.28(17) ?
C22 C21 C20 120.5(2) ?
C22 C21 H21 121.2(12) ?
C20 C21 H21 118.2(12) ?
C24 C23 C22 117.9(2) ?
C24 C23 C27 121.6(2) ?
C22 C23 C27 120.5(2) ?
C21 C22 C23 121.4(2) ?
C21 C22 H22 118.6(14) ?
C23 C22 H22 120.0(14) ?
C23 C24 C25 121.6(2) ?
C23 C24 H24 120.3(14) ?
C25 C24 H24 118.2(14) ?
C24 C25 C20 120.35(19) ?
C24 C25 H25 118.1(12) ?
C20 C25 H25 121.5(12) ?
N1 C26 C18 106.12(13) ?
N1 C26 H26A 110.8(12) ?
C18 C26 H26A 110.1(13) ?
N1 C26 H26B 107.8(12) ?
C18 C26 H26B 113.4(12) ?
H26A C26 H26B 108.6(17) ?
C23 C27 H27A 109.5 ?
C23 C27 H27B 109.5 ?
H27A C27 H27B 109.5 ?
C23 C27 H27C 109.5 ?
H27A C27 H27C 109.5 ?
H27B C27 H27C 109.5 ?

loop_
_geom_bond_atom_site_label_1
_geom_bond_atom_site_label_2
_geom_bond_distance
_geom_bond_publ_flag
N1 C1 1.456(2) y
N1 C2 1.464(2) yes
N1 C26 1.474(2) yes
N2 C3 1.351(2) yes
N2 C9 1.389(2) y
N2 H2 0.89(2) ?
N3 C11 1.352(2) yes
N3 C17 1.389(2) y
N3 H3 0.87(2) ?
O1 C3 1.213(2) yes
O2 C11 1.215(2) yes
O3 C19 1.207(2) y
C1 H1A 1.02(3) ?
C1 H1B 0.99(3) ?
C1 H1C 0.98(3) ?
C2 C8 1.511(2) ?
C2 C10 1.559(2) y
C2 C3 1.561(2) ?
C4 C5 1.374(3) ?
C4 C9 1.380(3) ?
C4 H4 0.95(2) ?
C5 C6 1.381(3) ?
C5 H5 0.95(2) ?
C6 C7 1.395(3) ?
C6 H6 0.99(2) ?
C7 C8 1.378(2) ?
C7 H7 0.971(19) ?
C8 C9 1.392(2) ?
C10 C16 1.505(2) ?
C10 C11 1.537(2) ?
C10 C18 1.560(2) y
C12 C13 1.375(3) ?
C12 C17 1.383(2) ?
C12 H12 0.95(2) ?
C13 C14 1.378(3) ?
C13 H13 0.96(2) ?
C14 C15 1.381(3) ?
C14 H14 0.98(2) ?
C15 C16 1.375(2) ?
C15 H15 0.93(2) ?
C16 C17 1.389(2) ?
C18 C19 1.527(2) ?
C18 C26 1.531(3) y
C18 H18 0.979(18) ?
C19 C20 1.487(3) ?
C20 C25 1.381(3) ?
C20 C21 1.390(2) ?
C21 C22 1.375(3) ?
C21 H21 0.96(2) ?
C23 C24 1.375(3) ?
C23 C22 1.378(3) ?
C23 C27 1.509(3) ?
C22 H22 0.94(2) ?
C24 C25 1.381(3) ?
C24 H24 0.93(2) ?
C25 H25 0.98(2) ?
C26 H26A 1.02(2) ?
C26 H26B 1.01(2) ?
C27 H27A 0.96 ?
C27 H27B 0.96 ?
C27 H27C 0.96 ?

loop_
_geom_hbond_atom_site_label_D
_geom_hbond_atom_site_label_H
_geom_hbond_atom_site_label_A
_geom_hbond_site_symmetry_A
_geom_hbond_distance_DH
_geom_hbond_distance_HA
_geom_hbond_distance_DA
_geom_hbond_angle_DHA
_geom_hbond_publ_flag
N2 H2 O2 2_765 0.90(2) 1.99(2) 2.879(2) 170(2) yes
C13 H13 O1 1_545 0.97(2) 2.37(2) 3.232(2) 149(2) yes
C7 H7 Cg1 . 0.98(2) 2.87(2) 3.551(3) 128.0(10) yes
C12 H12 Cg2 2_755 0.95(2) 2.75(2) 3.613(3) 153.0(10) yes

loop_
_geom_torsion_atom_site_label_1
_geom_torsion_atom_site_label_2
_geom_torsion_atom_site_label_3
_geom_torsion_atom_site_label_4
_geom_torsion
C1 N1 C2 C8 -62.7(2)
C26 N1 C2 C8 169.46(14)
C1 N1 C2 C10 171.77(17)
C26 N1 C2 C10 43.95(16)
C1 N1 C2 C3 53.3(2)
C26 N1 C2 C3 -74.49(16)
C9 N2 C3 O1 179.98(17)
C9 N2 C3 C2 -3.7(2)
N1 C2 C3 O1 53.9(2)
C8 C2 C3 O1 178.67(17)
C10 C2 C3 O1 -57.0(2)
N1 C2 C3 N2 -122.37(15)
C8 C2 C3 N2 2.42(16)
C10 C2 C3 N2 126.77(14)
C9 C4 C5 C6 0.9(3)
C4 C5 C6 C7 0.2(3)
C5 C6 C7 C8 -1.1(3)
C6 C7 C8 C9 0.8(2)
C6 C7 C8 C2 -176.32(16)
N1 C2 C8 C7 -61.6(2)
C10 C2 C8 C7 55.4(2)
C3 C2 C8 C7 177.03(17)
N1 C2 C8 C9 121.07(15)
C10 C2 C8 C9 -122.01(15)
C3 C2 C8 C9 -0.35(16)
C5 C4 C9 N2 178.71(17)
C5 C4 C9 C8 -1.1(3)
C3 N2 C9 C4 -176.23(17)
C3 N2 C9 C8 3.6(2)
C7 C8 C9 C4 0.3(3)
C2 C8 C9 C4 178.06(16)
C7 C8 C9 N2 -179.60(14)
C2 C8 C9 N2 -1.81(18)
N1 C2 C10 C16 74.44(15)
C8 C2 C10 C16 -51.46(18)
C3 C2 C10 C16 -167.45(13)
N1 C2 C10 C11 -170.79(12)
C8 C2 C10 C11 63.31(18)
C3 C2 C10 C11 -52.68(17)
N1 C2 C10 C18 -46.44(15)
C8 C2 C10 C18 -172.34(14)
C3 C2 C10 C18 71.66(16)
C17 N3 C11 O2 -178.02(15)
C17 N3 C11 C10 -0.16(17)
C16 C10 C11 O2 177.92(15)
C2 C10 C11 O2 56.7(2)
C18 C10 C11 O2 -58.1(2)
C16 C10 C11 N3 0.12(15)
C2 C10 C11 N3 -121.06(14)
C18 C10 C11 N3 124.07(14)
C17 C12 C13 C14 -1.1(3)
C12 C13 C14 C15 0.1(3)
C13 C14 C15 C16 1.8(3)
C14 C15 C16 C17 -2.5(2)
C14 C15 C16 C10 177.72(16)
C11 C10 C16 C15 179.72(17)
C2 C10 C16 C15 -59.9(2)
C18 C10 C16 C15 53.5(2)
C11 C10 C16 C17 -0.04(16)
C2 C10 C16 C17 120.32(14)
C18 C10 C16 C17 -126.23(15)
C13 C12 C17 C16 0.3(3)
C13 C12 C17 N3 -178.00(16)
C15 C16 C17 C12 1.5(2)
C10 C16 C17 C12 -178.68(14)
C15 C16 C17 N3 -179.85(14)
C10 C16 C17 N3 -0.05(17)
C11 N3 C17 C12 178.62(16)
C11 N3 C17 C16 0.14(18)
C16 C10 C18 C19 36.3(2)
C11 C10 C18 C19 -81.93(19)
C2 C10 C18 C19 157.04(15)
C16 C10 C18 C26 -88.11(17)
C11 C10 C18 C26 153.69(15)
C2 C10 C18 C26 32.66(17)
C26 C18 C19 O3 5.2(3)
C10 C18 C19 O3 -112.55(19)
C26 C18 C19 C20 -175.90(16)
C10 C18 C19 C20 66.3(2)
O3 C19 C20 C25 -154.50(18)
C18 C19 C20 C25 26.6(2)
O3 C19 C20 C21 25.0(3)
C18 C19 C20 C21 -153.94(17)
C25 C20 C21 C22 -1.0(3)
C19 C20 C21 C22 179.49(18)
C20 C21 C22 C23 1.1(3)
C24 C23 C22 C21 -0.3(3)
C27 C23 C22 C21 178.8(2)
C22 C23 C24 C25 -0.5(3)
C27 C23 C24 C25 -179.6(2)
C23 C24 C25 C20 0.5(3)
C21 C20 C25 C24 0.2(3)
C19 C20 C25 C24 179.69(17)
C1 N1 C26 C18 -152.49(19)
C2 N1 C26 C18 -23.5(2)
C19 C18 C26 N1 -129.77(17)
C10 C18 C26 N1 -7.2(2)
